data_7104785
loop_
_publ_author_name
'Kuehl, Christopher J.'
'Da Re, Ryan E.'
'Scott, Brian L.'
'Morris, David E.'
'John, Kevin D.'

_publ_section_title
;
 Toward new paradigms in mixed-valency: ytterbocene--terpyridine
 charge-transfer complexes
;
_journal_coden_ASTM CHCOFS
_journal_issue 18
_journal_name_full
;
 Chemical Communications (Cambridge, United Kingdom)
;
_journal_page_first 2336
_journal_page_last 2337
_journal_paper_doi 10.1039/b306484k
_journal_year 2003
_chemical_formula_sum 'C35 H41 N3 Yb'
_chemical_formula_weight 676.74
_chemical_name_common 'ytterbocene terpyridine'
_chemical_name_systematic
;
bis-pentamethylcyclopentadienyl ytterbium terpyridine
;
_space_group_IT_number 60
_symmetry_cell_setting orthorhombic
_symmetry_space_group_name_Hall '-P 2ac 2b'
_symmetry_space_group_name_H-M 'P b n a'
_atom_sites_solution_hydrogens geom
_atom_sites_solution_primary direct
_atom_sites_solution_secondary difmap
_audit_creation_method SHELXL-97
_cell_angle_alpha 90.00
_cell_angle_beta 90.00
_cell_angle_gamma 90.00
_cell_formula_units_Z 4
_cell_length_a 14.214(9)
_cell_length_b 14.214(9)
_cell_length_c 14.682(10)
_cell_measurement_temperature 203(2)
_cell_volume 2966(3)
_computing_cell_refinement 'Bruker SAINT (v. 5.00, Bruker 1998)'
_computing_data_collection 'Siemens SMART (v. 4.202, Siemens 1996)'
_computing_data_reduction 'Bruker SAINT (v. 5.00, Bruker 1998)'
_computing_molecular_graphics 'Bruker AXS SHEXTL (v. 5.10)'
_computing_publication_material 'SHELXL-97 (Sheldrick, 1997)'
_computing_structure_refinement 'SHELXL-97 (Sheldrick, 1997)'
_computing_structure_solution 'SHELXS-97 (Sheldrick, 1990)'
_diffrn_ambient_temperature 203(2)
_diffrn_measured_fraction_theta_full 0.992
_diffrn_measured_fraction_theta_max 0.992
_diffrn_measurement_device_type 'Bruker P4/CCD'
_diffrn_measurement_method '\w and \f scan'
_diffrn_radiation_monochromator graphite
_diffrn_radiation_source 'fine-focus sealed tube'
_diffrn_radiation_type MoK\a
_diffrn_radiation_wavelength 0.71073
_diffrn_reflns_av_R_equivalents 0.0853
_diffrn_reflns_av_sigmaI/netI 0.0405
_diffrn_reflns_limit_h_max 15
_diffrn_reflns_limit_h_min -15
_diffrn_reflns_limit_k_max 15
_diffrn_reflns_limit_k_min -15
_diffrn_reflns_limit_l_max 16
_diffrn_reflns_limit_l_min -16
_diffrn_reflns_number 14555
_diffrn_reflns_theta_full 23.33
_diffrn_reflns_theta_max 23.33
_diffrn_reflns_theta_min 1.99
_diffrn_standards_decay_% '< 2'
_diffrn_standards_interval_count 0
_diffrn_standards_interval_time 0
_exptl_absorpt_coefficient_mu 3.180
_exptl_absorpt_correction_T_max 0.70
_exptl_absorpt_correction_T_min 0.60
_exptl_absorpt_correction_type empirical
_exptl_absorpt_process_details 'SADABS (Sheldrick, 1996)'
_exptl_crystal_colour purple
_exptl_crystal_density_diffrn 1.513
_exptl_crystal_density_method 'not measured'
_exptl_crystal_description block
_exptl_crystal_F_000 1364
_exptl_crystal_preparation 'crystallized from toluene'
_exptl_crystal_size_max 0.16
_exptl_crystal_size_mid 0.15
_exptl_crystal_size_min 0.11
_refine_diff_density_max 4.327
_refine_diff_density_min -5.209
_refine_diff_density_rms 0.251
_refine_ls_extinction_method none
_refine_ls_goodness_of_fit_ref 1.201
_refine_ls_hydrogen_treatment mixed
_refine_ls_matrix_type full
_refine_ls_number_parameters 178
_refine_ls_number_reflns 2143
_refine_ls_number_restraints 0
_refine_ls_restrained_S_all 1.201
_refine_ls_R_factor_all 0.0888
_refine_ls_R_factor_gt 0.0795
_refine_ls_shift/su_max 0.018
_refine_ls_shift/su_mean 0.002
_refine_ls_structure_factor_coef Fsqd
_refine_ls_weighting_details 'calc w=1/[\s^2^(Fo^2^)+(0.1038P)^2^+31.7318P] where P=(Fo^2^+2Fc^2^)/3'
_refine_ls_weighting_scheme calc
_refine_ls_wR_factor_gt 0.1966
_refine_ls_wR_factor_ref 0.2036
_reflns_number_gt 1771
_reflns_number_total 2143
_reflns_threshold_expression >2sigma(I)
_cod_data_source_file b306484k.txt
_cod_data_source_block ccd586a
_cod_depositor_comments
;
The following automatic conversions were performed:
'_symmetry_cell_setting' value 'Orthorhombic' changed to 'orthorhombic'
according to '/home/saulius/struct/CIF-dictionaries/cif_core.dic'
dictionary named 'cif_core.dic' version 2.4.1 from 2010-06-29.

Automatic conversion script
Id: cif_fix_enum 1527 2010-12-29 10:47:43Z saulius 
;
_cod_original_sg_symbol_H-M Pbna
_cod_database_code 7104785

loop_
_symmetry_equiv_pos_as_xyz
'x, y, z'
'-x+1/2, y+1/2, -z+1/2'
'x, -y+1/2, -z'
'-x+1/2, -y, z+1/2'
'-x, -y, -z'
'x-1/2, -y-1/2, z-1/2'
'-x, y-1/2, z'
'x-1/2, y, -z-1/2'

loop_
_atom_site_label
_atom_site_type_symbol
_atom_site_fract_x
_atom_site_fract_y
_atom_site_fract_z
_atom_site_U_iso_or_equiv
_atom_site_adp_type
_atom_site_occupancy
_atom_site_symmetry_multiplicity
_atom_site_calc_flag
_atom_site_refinement_flags
_atom_site_disorder_assembly
_atom_site_disorder_group
Yb Yb 0.76391(5) 0.2500 0.5000 0.0269(4) Uani 1 2 d S . .
N1 N 0.6974(6) 0.1077(7) 0.5643(6) 0.033(2) Uani 1 1 d . . .
N2 N 0.5947(11) 0.2500 0.5000 0.042(4) Uani 1 2 d S . .
C1 C 0.8286(10) 0.1089(9) 0.3907(9) 0.045(3) Uani 1 1 d . . .
C2 C 0.9021(8) 0.1765(10) 0.3908(9) 0.043(3) Uani 1 1 d . . .
C3 C 0.8700(9) 0.2563(9) 0.3439(9) 0.040(3) Uani 1 1 d . . .
C4 C 0.7753(8) 0.2382(8) 0.3152(11) 0.036(3) Uani 1 1 d . . .
C5 C 0.7498(8) 0.1477(10) 0.3475(9) 0.040(3) Uani 1 1 d . . .
C6 C 0.8424(16) 0.0059(10) 0.4095(12) 0.087(7) Uani 1 1 d . . .
H6A H 0.8667 -0.0243 0.3560 0.130 Uiso 1 1 calc R . .
H6B H 0.7832 -0.0219 0.4257 0.130 Uiso 1 1 calc R . .
H6C H 0.8861 -0.0017 0.4588 0.130 Uiso 1 1 calc R . .
C7 C 1.0050(11) 0.1558(16) 0.4181(11) 0.086(6) Uani 1 1 d . . .
H7A H 1.0385 0.1311 0.3666 0.129 Uiso 1 1 calc R . .
H7B H 1.0059 0.1105 0.4667 0.129 Uiso 1 1 calc R . .
H7C H 1.0346 0.2129 0.4381 0.129 Uiso 1 1 calc R . .
C8 C 0.9339(10) 0.3358(11) 0.3139(10) 0.062(4) Uani 1 1 d . . .
H8A H 0.9626 0.3199 0.2567 0.093 Uiso 1 1 calc R . .
H8B H 0.9820 0.3454 0.3589 0.093 Uiso 1 1 calc R . .
H8C H 0.8977 0.3923 0.3071 0.093 Uiso 1 1 calc R . .
C9 C 0.7189(11) 0.2981(12) 0.2491(9) 0.059(4) Uani 1 1 d . . .
H9A H 0.7352 0.2813 0.1877 0.089 Uiso 1 1 calc R . .
H9B H 0.7330 0.3633 0.2591 0.089 Uiso 1 1 calc R . .
H9C H 0.6529 0.2875 0.2586 0.089 Uiso 1 1 calc R . .
C10 C 0.6567(10) 0.0988(13) 0.3296(11) 0.081(6) Uani 1 1 d . . .
H10A H 0.6606 0.0642 0.2736 0.121 Uiso 1 1 calc R . .
H10B H 0.6076 0.1450 0.3251 0.121 Uiso 1 1 calc R . .
H10C H 0.6431 0.0564 0.3788 0.121 Uiso 1 1 calc R . .
C11 C 0.7491(10) 0.0343(9) 0.5927(9) 0.040(3) Uani 1 1 d . . .
H11A H 0.8136 0.0360 0.5822 0.048 Uiso 1 1 calc R . .
C12 C 0.7129(12) -0.0428(9) 0.6360(9) 0.052(4) Uani 1 1 d . . .
H12A H 0.7526 -0.0907 0.6558 0.063 Uiso 1 1 calc R . .
C13 C 0.6175(12) -0.0491(11) 0.6501(9) 0.062(5) Uani 1 1 d . . .
H13A H 0.5919 -0.1015 0.6788 0.074 Uiso 1 1 calc R . .
C14 C 0.5600(10) 0.0235(10) 0.6210(9) 0.050(4) Uani 1 1 d . . .
H14A H 0.4956 0.0215 0.6319 0.060 Uiso 1 1 calc R . .
C15 C 0.5999(9) 0.0998(9) 0.5753(8) 0.038(3) Uani 1 1 d . . .
C16 C 0.5447(8) 0.1779(10) 0.5387(9) 0.042(3) Uani 1 1 d . . .
C17 C 0.4465(10) 0.1776(12) 0.5409(11) 0.056(4) Uani 1 1 d . . .
H17A H 0.4146 0.1289 0.5698 0.067 Uiso 1 1 calc R . .
C18 C 0.3966(15) 0.2500 0.5000 0.075(8) Uani 1 2 d S . .
H18A H 0.3311 0.2500 0.5000 0.090 Uiso 1 2 calc SR . .

loop_
_atom_site_aniso_label
_atom_site_aniso_U_11
_atom_site_aniso_U_22
_atom_site_aniso_U_33
_atom_site_aniso_U_23
_atom_site_aniso_U_13
_atom_site_aniso_U_12
Yb 0.0123(5) 0.0299(5) 0.0387(5) 0.0014(3) 0.000 0.000
N1 0.020(5) 0.043(6) 0.037(5) -0.003(4) 0.001(4) -0.007(5)
N2 0.017(8) 0.060(11) 0.049(9) -0.005(7) 0.000 0.000
C1 0.050(9) 0.036(7) 0.048(8) 0.004(6) 0.022(6) 0.008(7)
C2 0.016(6) 0.062(9) 0.051(8) -0.009(7) 0.003(5) 0.019(6)
C3 0.025(7) 0.048(8) 0.047(7) -0.002(6) 0.005(6) 0.001(6)
C4 0.016(7) 0.028(7) 0.062(9) -0.003(5) 0.001(6) 0.007(5)
C5 0.019(6) 0.046(8) 0.054(8) -0.023(6) 0.009(6) -0.010(6)
C6 0.146(19) 0.037(8) 0.078(12) 0.009(7) 0.048(12) 0.033(11)
C7 0.036(9) 0.150(19) 0.072(10) 0.002(11) -0.003(8) 0.047(11)
C8 0.040(8) 0.064(10) 0.081(11) -0.010(8) 0.027(7) -0.030(8)
C9 0.073(11) 0.075(10) 0.029(7) -0.008(7) -0.017(7) 0.037(9)
C10 0.035(9) 0.114(14) 0.094(13) -0.056(11) 0.017(8) -0.039(10)
C11 0.044(7) 0.037(8) 0.040(8) -0.001(6) -0.005(6) -0.002(6)
C12 0.074(11) 0.030(7) 0.053(9) 0.001(6) -0.002(8) -0.012(7)
C13 0.083(13) 0.055(10) 0.047(8) -0.004(7) 0.011(8) -0.038(9)
C14 0.042(8) 0.056(9) 0.053(8) -0.006(7) 0.009(7) -0.026(8)
C15 0.033(7) 0.041(7) 0.040(7) -0.001(6) 0.005(6) -0.016(6)
C16 0.021(6) 0.062(9) 0.044(7) -0.020(6) 0.006(6) -0.022(7)
C17 0.026(8) 0.073(10) 0.069(9) -0.016(8) 0.005(7) -0.009(8)
C18 0.012(10) 0.11(2) 0.099(19) -0.030(15) 0.000 0.000

loop_
_atom_type_symbol
_atom_type_description
_atom_type_scat_dispersion_real
_atom_type_scat_dispersion_imag
_atom_type_scat_source
C C 0.0033 0.0016 'International Tables Vol C Tables 4.2.6.8 and 6.1.1.4'
H H 0.0000 0.0000 'International Tables Vol C Tables 4.2.6.8 and 6.1.1.4'
N N 0.0061 0.0033 'International Tables Vol C Tables 4.2.6.8 and 6.1.1.4'
Yb Yb -0.3850 5.5486 'International Tables Vol C Tables 4.2.6.8 and 6.1.1.4'

loop_
_geom_angle_atom_site_label_1
_geom_angle_atom_site_label_2
_geom_angle_atom_site_label_3
_geom_angle
_geom_angle_site_symmetry_1
_geom_angle_site_symmetry_3
_geom_angle_publ_flag
N2 Yb N1 67.0(2) . . ?
N2 Yb N1 67.0(2) . 3_556 ?
N1 Yb N1 134.1(5) . 3_556 ?
N2 Yb C5 85.7(2) . . ?
N1 Yb C5 81.0(4) . . ?
N1 Yb C5 95.6(4) 3_556 . ?
N2 Yb C5 85.7(2) . 3_556 ?
N1 Yb C5 95.6(4) . 3_556 ?
N1 Yb C5 81.0(4) 3_556 3_556 ?
C5 Yb C5 171.4(5) . 3_556 ?
N2 Yb C4 93.4(3) . . ?
N1 Yb C4 111.1(3) . . ?
N1 Yb C4 71.7(3) 3_556 . ?
C5 Yb C4 30.4(4) . . ?
C5 Yb C4 150.6(4) 3_556 . ?
N2 Yb C4 93.4(3) . 3_556 ?
N1 Yb C4 71.7(3) . 3_556 ?
N1 Yb C4 111.1(3) 3_556 3_556 ?
C5 Yb C4 150.6(4) . 3_556 ?
C5 Yb C4 30.4(4) 3_556 3_556 ?
C4 Yb C4 173.2(5) . 3_556 ?
N2 Yb C1 109.7(3) . . ?
N1 Yb C1 75.4(3) . . ?
N1 Yb C1 121.0(3) 3_556 . ?
C5 Yb C1 30.0(4) . . ?
C5 Yb C1 156.4(4) 3_556 . ?
C4 Yb C1 49.3(4) . . ?
C4 Yb C1 127.7(4) 3_556 . ?
N2 Yb C1 109.7(3) . 3_556 ?
N1 Yb C1 121.0(3) . 3_556 ?
N1 Yb C1 75.4(3) 3_556 3_556 ?
C5 Yb C1 156.4(4) . 3_556 ?
C5 Yb C1 30.0(4) 3_556 3_556 ?
C4 Yb C1 127.7(4) . 3_556 ?
C4 Yb C1 49.3(4) 3_556 3_556 ?
C1 Yb C1 140.6(6) . 3_556 ?
N2 Yb C2 135.7(3) . 3_556 ?
N1 Yb C2 111.7(4) . 3_556 ?
N1 Yb C2 100.9(4) 3_556 3_556 ?
C5 Yb C2 138.6(4) . 3_556 ?
C5 Yb C2 50.0(4) 3_556 3_556 ?
C4 Yb C2 124.3(4) . 3_556 ?
C4 Yb C2 49.6(4) 3_556 3_556 ?
C1 Yb C2 112.5(4) . 3_556 ?
C1 Yb C2 30.1(4) 3_556 3_556 ?
N2 Yb C2 135.7(3) . . ?
N1 Yb C2 100.9(4) . . ?
N1 Yb C2 111.7(4) 3_556 . ?
C5 Yb C2 50.0(4) . . ?
C5 Yb C2 138.6(4) 3_556 . ?
C4 Yb C2 49.6(4) . . ?
C4 Yb C2 124.3(4) 3_556 . ?
C1 Yb C2 30.1(4) . . ?
C1 Yb C2 112.5(4) 3_556 . ?
C2 Yb C2 88.5(5) 3_556 . ?
N2 Yb C3 123.3(3) . . ?
N1 Yb C3 124.5(3) . . ?
N1 Yb C3 82.1(3) 3_556 . ?
C5 Yb C3 50.2(4) . . ?
C5 Yb C3 136.2(4) 3_556 . ?
C4 Yb C3 30.4(4) . . ?
C4 Yb C3 142.9(4) 3_556 . ?
C1 Yb C3 49.3(4) . . ?
C1 Yb C3 106.4(4) 3_556 . ?
C2 Yb C3 94.7(4) 3_556 . ?
C2 Yb C3 29.6(4) . . ?
C11 N1 C15 116.4(11) . . ?
C11 N1 Yb 123.7(8) . . ?
C15 N1 Yb 119.9(8) . . ?
C16 N2 C16 117.5(16) 3_556 . ?
C16 N2 Yb 121.2(8) 3_556 . ?
C16 N2 Yb 121.2(8) . . ?
C5 C1 C2 108.9(11) . . ?
C5 C1 C6 124.8(15) . . ?
C2 C1 C6 124.2(14) . . ?
C5 C1 Yb 73.0(7) . . ?
C2 C1 Yb 75.5(7) . . ?
C6 C1 Yb 130.7(9) . . ?
C3 C2 C1 107.9(11) . . ?
C3 C2 C7 126.1(14) . . ?
C1 C2 C7 124.6(14) . . ?
C3 C2 Yb 75.3(7) . . ?
C1 C2 Yb 74.4(7) . . ?
C7 C2 Yb 126.7(9) . . ?
C2 C3 C4 107.7(11) . . ?
C2 C3 C8 123.4(13) . . ?
C4 C3 C8 127.7(13) . . ?
C2 C3 Yb 75.1(7) . . ?
C4 C3 Yb 74.0(8) . . ?
C8 C3 Yb 126.6(9) . . ?
C5 C4 C3 107.7(11) . . ?
C5 C4 C9 126.0(13) . . ?
C3 C4 C9 125.6(12) . . ?
C5 C4 Yb 73.0(8) . . ?
C3 C4 Yb 75.6(8) . . ?
C9 C4 Yb 124.8(9) . . ?
C1 C5 C4 107.7(11) . . ?
C1 C5 C10 126.6(14) . . ?
C4 C5 C10 125.4(14) . . ?
C1 C5 Yb 77.0(8) . . ?
C4 C5 Yb 76.6(8) . . ?
C10 C5 Yb 117.3(8) . . ?
N1 C11 C12 124.1(13) . . ?
C11 C12 C13 119.5(15) . . ?
C12 C13 C14 119.3(13) . . ?
C13 C14 C15 119.1(13) . . ?
C14 C15 N1 121.3(12) . . ?
C14 C15 C16 123.3(12) . . ?
N1 C15 C16 115.3(10) . . ?
N2 C16 C17 122.0(15) . . ?
N2 C16 C15 116.2(11) . . ?
C17 C16 C15 121.7(13) . . ?
C18 C17 C16 119.9(16) . . ?
C17 C18 C17 118.4(19) . 3_556 ?

loop_
_geom_bond_atom_site_label_1
_geom_bond_atom_site_label_2
_geom_bond_distance
_geom_bond_site_symmetry_2
_geom_bond_publ_flag
Yb N2 2.405(15) . ?
Yb N1 2.424(10) . ?
Yb N1 2.424(10) 3_556 ?
Yb C5 2.678(12) . ?
Yb C5 2.678(12) 3_556 ?
Yb C4 2.724(16) . ?
Yb C4 2.724(16) 3_556 ?
Yb C1 2.728(12) . ?
Yb C1 2.728(12) 3_556 ?
Yb C2 2.743(11) 3_556 ?
Yb C2 2.743(11) . ?
Yb C3 2.745(13) . ?
N1 C11 1.343(16) . ?
N1 C15 1.399(15) . ?
N2 C16 1.370(15) 3_556 ?
N2 C16 1.370(15) . ?
C1 C5 1.400(19) . ?
C1 C2 1.419(18) . ?
C1 C6 1.503(18) . ?
C2 C3 1.403(18) . ?
C2 C7 1.545(18) . ?
C3 C4 1.434(18) . ?
C3 C8 1.515(18) . ?
C4 C5 1.418(18) . ?
C4 C9 1.52(2) . ?
C5 C10 1.517(17) . ?
C11 C12 1.368(19) . ?
C12 C13 1.38(2) . ?
C13 C14 1.38(2) . ?
C14 C15 1.396(17) . ?
C15 C16 1.462(19) . ?
C16 C17 1.397(18) . ?
C17 C18 1.39(2) . ?
C18 C17 1.39(2) 3_556 ?
